data_8105399
loop_
_publ_author_name
'Yao, Li-Ping'

_publ_section_title
;
 Crystal structure of [(bis(1,10-phenanthroline-\k2
 N,N&#x2032;)-(2-carboxy-4-(3-carboxy-5-carboxylatophenoxy)benzoato-\k2O:O&#x2032;))nickel(II)
 monohydrate, (1,10-phenanthroline-\k2
 N:N&#x2032;)-(\m2-(5-(3&#x2032;,4&#x2032;-dicarboxylphenoxy)-isophthalate-\k2O:O&#x2032;))nickel(II)],
 C40H24N4O9Ni &#x22C5; H2O
;
_journal_issue 5
_journal_name_full 'Zeitschrift f\"ur Kristallographie - New Crystal Structures'
_journal_page_first 1133
_journal_page_last 1134
_journal_paper_doi 10.1515/ncrs-2020-0201
_journal_volume 235
_journal_year 2020
_chemical_formula_moiety 'C40 H24 N4 Ni O9'
_chemical_formula_sum 'C40 H24 N4 Ni O9'
_chemical_formula_weight 763.34
_space_group_crystal_system triclinic
_space_group_IT_number 2
_space_group_name_Hall '-P 1'
_space_group_name_H-M_alt 'P -1'
_atom_sites_solution_hydrogens geom
_atom_sites_solution_primary dual
_atom_sites_solution_secondary difmap
_cell_angle_alpha 81.440(5)
_cell_angle_beta 77.913(6)
_cell_angle_gamma 76.014(6)
_cell_formula_units_Z 2
_cell_length_a 11.5851(8)
_cell_length_b 11.5875(7)
_cell_length_c 13.3921(8)
_cell_measurement_reflns_used 5396
_cell_measurement_temperature 289.07(10)
_cell_measurement_theta_max 25.3790
_cell_measurement_theta_min 3.7020
_cell_volume 1696.65(19)
_computing_cell_refinement 'CrysAlisPro 1.171.38.41r (Rigaku OD, 2015)'
_computing_data_collection 'CrysAlisPro 1.171.38.41r (Rigaku OD, 2015)'
_computing_data_reduction 'CrysAlisPro 1.171.38.41r (Rigaku OD, 2015)'
_computing_molecular_graphics 'Olex2 (Dolomanov et al., 2009)'
_computing_publication_material 'Olex2 (Dolomanov et al., 2009)'
_computing_structure_refinement 'XL (Sheldrick, 2008)'
_computing_structure_solution 'ShelXT (Sheldrick, 2015)'
_diffrn_ambient_environment air
_diffrn_ambient_temperature 289.07(10)
_diffrn_detector 'CCD plate'
_diffrn_detector_area_resol_mean 8.0584
_diffrn_detector_type EosS2
_diffrn_measured_fraction_theta_full 0.977
_diffrn_measured_fraction_theta_max 0.977
_diffrn_measurement_details
;
List of Runs (angles in degrees, time in seconds):

  # Type    Start    End  Width  t~exp~   \w     \q     \k     \f   Frames
--------------------------------------------------------------------------
  1  \w    -20.00  29.00   1.00    2.00    --   -9.62 -99.00 -60.00   49
  2  \w    -20.00  50.00   1.00    2.00    --   10.64 -99.00 -90.00   70
  3  \w     -6.00  78.00   1.00    2.00    --   10.64  57.00   0.00   84
  4  \w    -57.00  37.00   1.00    2.00    --   10.64 -77.00-180.00   94
  5  \w     -6.00  78.00   1.00    2.00    --   10.64  57.00  90.00   84
  6  \w    -29.00  54.00   1.00    2.00    --   -9.62  38.00  30.00   83
;
_diffrn_measurement_device 'four-circle diffractometer'
_diffrn_measurement_device_type 'SuperNova, Single source at offset, EosS2'
_diffrn_measurement_method '\w scans'
_diffrn_orient_matrix_type 'CrysAlisPro convention (1999,Acta A55,543-557)'
_diffrn_orient_matrix_UB_11 0.0286932000
_diffrn_orient_matrix_UB_12 -0.0179247000
_diffrn_orient_matrix_UB_13 -0.0491833000
_diffrn_orient_matrix_UB_21 0.0004214000
_diffrn_orient_matrix_UB_22 0.0604432000
_diffrn_orient_matrix_UB_23 -0.0189272000
_diffrn_orient_matrix_UB_31 0.0573756000
_diffrn_orient_matrix_UB_32 -0.0069189000
_diffrn_orient_matrix_UB_33 0.0137279000
_diffrn_radiation_monochromator mirror
_diffrn_radiation_probe x-ray
_diffrn_radiation_type MoK\a
_diffrn_radiation_wavelength 0.71073
_diffrn_reflns_av_R_equivalents 0.0410
_diffrn_reflns_av_unetI/netI 0.0589
_diffrn_reflns_limit_h_max 13
_diffrn_reflns_limit_h_min -14
_diffrn_reflns_limit_k_max 14
_diffrn_reflns_limit_k_min -13
_diffrn_reflns_limit_l_max 16
_diffrn_reflns_limit_l_min -16
_diffrn_reflns_number 15923
_diffrn_reflns_theta_full 25.48
_diffrn_reflns_theta_max 25.48
_diffrn_reflns_theta_min 3.33
_diffrn_source 'micro-focus sealed X-ray tube'
_diffrn_source_type 'SuperNova (Mo) X-ray Source'
_exptl_absorpt_coefficient_mu 0.638
_exptl_absorpt_correction_T_max 1.00000
_exptl_absorpt_correction_T_min 0.84542
_exptl_absorpt_correction_type multi-scan
_exptl_absorpt_process_details
;
CrysAlisPro 1.171.38.41r (Rigaku Oxford Diffraction, 2015)
Empirical absorption correction using spherical harmonics,
 implemented in SCALE3 ABSPACK scaling algorithm.
;
_exptl_crystal_colour green
_exptl_crystal_density_diffrn 1.494
_exptl_crystal_density_method 'not measured'
_exptl_crystal_description block
_exptl_crystal_F_000 784
_exptl_crystal_size_max 0.42
_exptl_crystal_size_mid 0.38
_exptl_crystal_size_min 0.29
_refine_diff_density_max 0.915
_refine_diff_density_min -0.265
_refine_diff_density_rms 0.060
_refine_ls_extinction_method none
_refine_ls_goodness_of_fit_ref 1.026
_refine_ls_hydrogen_treatment constr
_refine_ls_matrix_type full
_refine_ls_number_parameters 489
_refine_ls_number_reflns 5769
_refine_ls_number_restraints 0
_refine_ls_restrained_S_all 1.026
_refine_ls_R_factor_all 0.0676
_refine_ls_R_factor_gt 0.0516
_refine_ls_shift/su_max 0.000
_refine_ls_shift/su_mean 0.000
_refine_ls_structure_factor_coef Fsqd
_refine_ls_weighting_details 'calc w=1/[\s^2^(Fo^2^)+(0.0410P)^2^+1.5998P] where P=(Fo^2^+2Fc^2^)/3'
_refine_ls_weighting_scheme calc
_refine_ls_wR_factor_gt 0.1103
_refine_ls_wR_factor_ref 0.1203
_reflns_number_gt 4660
_reflns_number_total 5769
_reflns_threshold_expression >2sigma(I)
_cod_data_source_file suppl_ncrs-2020-0201_suppl.cif
_cod_data_source_block 181
_cod_original_cell_volume 1696.65(18)
_cod_database_code 8105399
_chemical_oxdiff_formula 'c h n o ni'
_reflns_odcompleteness_completeness 99.69
_reflns_odcompleteness_iscentric 1
_reflns_odcompleteness_theta 23.21
_olex2_refinement_description
;
1. Fixed Uiso
 At 1.2 times of:
  All C(H) groups
 At 1.5 times of:
  All O(H) groups
2.a Aromatic/amide H refined with riding coordinates:
 C4(H4A), C6(H6), C7(H7A), C9(H9), C11(H11), C13(H13), C17(H17), C18(H18),
 C19(H19), C22(H22), C23(H23), C26(H26), C27(H27), C28(H28), C29(H29), C30(H30),
  C31(H31), C34(H34), C35(H35), C38(H38), C39(H39), C40(H40)
2.b Idealised tetrahedral OH refined as rotating group:
 O4(H4), O7(H7)
;
_olex2_date_sample_data_collection 2017-10-14
_olex2_submission_special_instructions 'No special instructions were received'
_oxdiff_exptl_absorpt_empirical_details
;
Empirical correction (ABSPACK) includes:
- Absorption correction using spherical harmonics
- Frame scaling
;
_oxdiff_exptl_absorpt_empirical_full_max 1.439
_oxdiff_exptl_absorpt_empirical_full_min 0.678

loop_
_space_group_symop_id
_space_group_symop_operation_xyz
1 'x, y, z'
2 '-x, -y, -z'

loop_
_atom_site_label
_atom_site_type_symbol
_atom_site_fract_x
_atom_site_fract_y
_atom_site_fract_z
_atom_site_U_iso_or_equiv
_atom_site_adp_type
_atom_site_occupancy
_atom_site_calc_flag
_atom_site_disorder_assembly
_atom_site_disorder_group
_atom_site_refinement_flags_posn
Ni1 Ni 0.41847(4) 0.20379(4) 0.72740(3) 0.03181(15) Uani 1 d . . .
O1 O 0.27560(19) 0.35556(19) 0.72450(15) 0.0340(5) Uani 1 d . . .
O2 O 0.3639(2) 0.3007(2) 0.85872(16) 0.0405(6) Uani 1 d . . .
O3 O 0.2151(3) 0.5396(3) 1.1621(2) 0.0746(10) Uani 1 d . . .
O4 O 0.0507(3) 0.6835(3) 1.15885(19) 0.0648(9) Uani 1 d . . .
H4 H 0.0557 0.6851 1.2188 0.097 Uiso 1 calc . . GR
O5 O 0.0171(3) 0.6891(3) 0.34996(19) 0.0648(8) Uani 1 d . . .
O6 O 0.0937(3) 0.8486(3) 0.3318(2) 0.0732(9) Uani 1 d . . .
O7 O 0.1794(3) 0.9460(3) 0.4350(2) 0.0737(9) Uani 1 d . . .
H7 H 0.1414 0.9200 0.4016 0.110 Uiso 1 calc . . GR
O8 O 0.2022(3) 0.9317(3) 0.5940(3) 0.0895(11) Uani 1 d . . .
O9 O -0.06605(19) 0.7086(2) 0.82317(16) 0.0420(6) Uani 1 d . . .
C1 C 0.0453(3) 0.7693(4) 0.3859(3) 0.0498(11) Uani 1 d . . .
C2 C 0.0183(3) 0.7646(3) 0.5029(2) 0.0369(8) Uani 1 d . . .
C3 C 0.0684(3) 0.8219(3) 0.5638(2) 0.0364(8) Uani 1 d . . .
C4 C 0.0375(3) 0.7998(3) 0.6704(2) 0.0364(8) Uani 1 d . . .
H4A H 0.0711 0.8353 0.7118 0.044 Uiso 1 calc . . R
C5 C -0.0399(3) 0.7279(3) 0.7153(2) 0.0341(8) Uani 1 d . . .
C6 C -0.0930(3) 0.6748(4) 0.6580(3) 0.0470(10) Uani 1 d . . .
H6 H -0.1480 0.6278 0.6889 0.056 Uiso 1 calc . . R
C7 C -0.0617(3) 0.6936(4) 0.5518(3) 0.0498(10) Uani 1 d . . .
H7A H -0.0960 0.6569 0.5118 0.060 Uiso 1 calc . . R
C8 C 0.0278(3) 0.6347(3) 0.8668(2) 0.0284(7) Uani 1 d . . .
C9 C 0.0347(3) 0.6548(3) 0.9641(2) 0.0318(8) Uani 1 d . . .
H9 H -0.0212 0.7158 0.9970 0.038 Uiso 1 calc . . R
C10 C 0.1263(3) 0.5828(3) 1.0131(2) 0.0308(7) Uani 1 d . . .
C11 C 0.2087(3) 0.4917(3) 0.9638(2) 0.0323(8) Uani 1 d . . .
H11 H 0.2703 0.4443 0.9959 0.039 Uiso 1 calc . . R
C12 C 0.1994(3) 0.4709(3) 0.8666(2) 0.0285(7) Uani 1 d . . .
C13 C 0.1080(3) 0.5430(3) 0.8184(2) 0.0290(7) Uani 1 d . . .
H13 H 0.1012 0.5292 0.7535 0.035 Uiso 1 calc . . R
C14 C 0.1561(4) 0.9040(4) 0.5306(3) 0.0527(10) Uani 1 d . . .
C15 C 0.1358(3) 0.5997(3) 1.1193(3) 0.0390(9) Uani 1 d . . .
C16 C 0.2844(3) 0.3706(3) 0.8134(2) 0.0306(7) Uani 1 d . . .
C17 C 0.3700(3) 0.1145(3) 0.5385(3) 0.0469(10) Uani 1 d . . .
H17 H 0.3236 0.0670 0.5836 0.056 Uiso 1 calc . . R
C18 C 0.3724(4) 0.1191(4) 0.4334(3) 0.0586(12) Uani 1 d . . .
H18 H 0.3277 0.0762 0.4092 0.070 Uiso 1 calc . . R
C19 C 0.4410(4) 0.1870(4) 0.3671(3) 0.0598(12) Uani 1 d . . .
H19 H 0.4427 0.1911 0.2969 0.072 Uiso 1 calc . . R
C20 C 0.5094(3) 0.2511(3) 0.4035(3) 0.0459(9) Uani 1 d . . .
C21 C 0.4994(3) 0.2432(3) 0.5100(2) 0.0333(8) Uani 1 d . . .
C22 C 0.5843(4) 0.3242(4) 0.3400(3) 0.0618(12) Uani 1 d . . .
H22 H 0.5919 0.3293 0.2691 0.074 Uiso 1 calc . . R
C23 C 0.6443(4) 0.3859(4) 0.3804(3) 0.0576(11) Uani 1 d . . .
H23 H 0.6932 0.4322 0.3369 0.069 Uiso 1 calc . . R
C24 C 0.6348(3) 0.3821(3) 0.4882(3) 0.0422(9) Uani 1 d . . .
C25 C 0.5624(3) 0.3108(3) 0.5533(2) 0.0321(8) Uani 1 d . . .
C26 C 0.6945(3) 0.4451(4) 0.5351(4) 0.0555(11) Uani 1 d . . .
H26 H 0.7439 0.4934 0.4950 0.067 Uiso 1 calc . . R
C27 C 0.6801(4) 0.4354(4) 0.6385(4) 0.0583(11) Uani 1 d . . .
H27 H 0.7205 0.4760 0.6700 0.070 Uiso 1 calc . . R
C28 C 0.6046(3) 0.3644(3) 0.6976(3) 0.0479(10) Uani 1 d . . .
H28 H 0.5946 0.3598 0.7687 0.057 Uiso 1 calc . . R
C29 C 0.1838(3) 0.1112(4) 0.7872(3) 0.0460(9) Uani 1 d . . .
H29 H 0.1490 0.1780 0.7472 0.055 Uiso 1 calc . . R
C30 C 0.1111(4) 0.0333(4) 0.8401(3) 0.0569(11) Uani 1 d . . .
H30 H 0.0301 0.0476 0.8343 0.068 Uiso 1 calc . . R
C31 C 0.1606(4) -0.0639(4) 0.9002(3) 0.0615(12) Uani 1 d . . .
H31 H 0.1130 -0.1156 0.9369 0.074 Uiso 1 calc . . R
C32 C 0.2841(3) -0.0858(3) 0.9065(3) 0.0474(10) Uani 1 d . . .
C33 C 0.3496(3) -0.0041(3) 0.8498(2) 0.0358(8) Uani 1 d . . .
C34 C 0.3456(4) -0.1853(4) 0.9660(3) 0.0653(12) Uani 1 d . . .
H34 H 0.3029 -0.2408 1.0035 0.078 Uiso 1 calc . . R
C35 C 0.4633(4) -0.2006(4) 0.9689(3) 0.0598(11) Uani 1 d . . .
H35 H 0.5002 -0.2657 1.0094 0.072 Uiso 1 calc . . R
C36 C 0.5333(3) -0.1188(3) 0.9112(3) 0.0431(9) Uani 1 d . . .
C37 C 0.4758(3) -0.0203(3) 0.8515(2) 0.0344(8) Uani 1 d . . .
C38 C 0.6579(4) -0.1305(4) 0.9086(3) 0.0544(11) Uani 1 d . . .
H38 H 0.7001 -0.1941 0.9469 0.065 Uiso 1 calc . . R
C39 C 0.7154(3) -0.0486(4) 0.8500(3) 0.0536(11) Uani 1 d . . .
H39 H 0.7977 -0.0561 0.8474 0.064 Uiso 1 calc . . R
C40 C 0.6520(3) 0.0464(3) 0.7939(3) 0.0443(9) Uani 1 d . . .
H40 H 0.6932 0.1023 0.7548 0.053 Uiso 1 calc . . R
N1 N 0.5457(2) 0.3027(2) 0.6571(2) 0.0351(7) Uani 1 d . . .
N2 N 0.4312(2) 0.1752(2) 0.5768(2) 0.0334(7) Uani 1 d . . .
N3 N 0.5350(2) 0.0614(2) 0.7934(2) 0.0353(7) Uani 1 d . . .
N4 N 0.2990(2) 0.0942(2) 0.7916(2) 0.0341(7) Uani 1 d . . .

loop_
_atom_site_aniso_label
_atom_site_aniso_U_11
_atom_site_aniso_U_22
_atom_site_aniso_U_33
_atom_site_aniso_U_23
_atom_site_aniso_U_13
_atom_site_aniso_U_12
Ni1 0.0344(3) 0.0310(3) 0.0264(2) -0.00129(19) -0.00295(18) -0.00338(19)
O1 0.0411(13) 0.0350(14) 0.0239(12) -0.0055(10) -0.0065(10) -0.0024(11)
O2 0.0449(14) 0.0416(15) 0.0285(12) -0.0042(11) -0.0100(11) 0.0061(12)
O3 0.075(2) 0.102(3) 0.0403(16) -0.0231(17) -0.0300(15) 0.0201(19)
O4 0.0765(19) 0.078(2) 0.0334(15) -0.0262(15) -0.0205(14) 0.0167(17)
O5 0.073(2) 0.093(2) 0.0332(15) -0.0229(16) -0.0112(14) -0.0152(18)
O6 0.093(2) 0.095(3) 0.0304(15) 0.0059(16) -0.0020(15) -0.033(2)
O7 0.096(2) 0.077(2) 0.0510(19) 0.0076(17) -0.0031(17) -0.0414(19)
O8 0.119(3) 0.106(3) 0.070(2) 0.003(2) -0.025(2) -0.075(2)
O9 0.0362(13) 0.0557(17) 0.0240(12) -0.0047(11) -0.0043(10) 0.0087(12)
C1 0.038(2) 0.075(3) 0.031(2) -0.012(2) -0.0084(17) 0.005(2)
C2 0.0358(19) 0.046(2) 0.0241(17) -0.0051(16) -0.0068(15) 0.0025(17)
C3 0.0351(18) 0.038(2) 0.0320(18) -0.0049(16) -0.0077(15) 0.0012(16)
C4 0.042(2) 0.039(2) 0.0290(18) -0.0106(16) -0.0118(16) -0.0022(17)
C5 0.0330(18) 0.041(2) 0.0221(16) -0.0031(16) -0.0070(14) 0.0046(17)
C6 0.051(2) 0.062(3) 0.032(2) -0.0044(19) -0.0068(17) -0.022(2)
C7 0.051(2) 0.073(3) 0.035(2) -0.016(2) -0.0118(18) -0.020(2)
C8 0.0273(16) 0.0330(19) 0.0230(16) -0.0017(15) -0.0024(13) -0.0057(15)
C9 0.0336(18) 0.034(2) 0.0259(17) -0.0082(15) 0.0026(14) -0.0073(15)
C10 0.0324(17) 0.036(2) 0.0240(16) -0.0044(15) -0.0022(14) -0.0092(16)
C11 0.0301(17) 0.038(2) 0.0273(17) 0.0025(15) -0.0061(14) -0.0077(16)
C12 0.0319(17) 0.0313(19) 0.0219(16) -0.0019(14) -0.0007(13) -0.0104(15)
C13 0.0346(17) 0.0351(19) 0.0175(15) -0.0015(14) -0.0044(13) -0.0088(16)
C14 0.057(2) 0.050(3) 0.048(2) -0.001(2) -0.005(2) -0.012(2)
C15 0.045(2) 0.044(2) 0.0277(18) -0.0080(17) -0.0060(16) -0.0083(19)
C16 0.0338(18) 0.0289(19) 0.0267(18) 0.0020(15) -0.0037(14) -0.0066(16)
C17 0.048(2) 0.043(2) 0.053(2) -0.014(2) -0.0072(19) -0.0116(19)
C18 0.069(3) 0.062(3) 0.054(3) -0.026(2) -0.019(2) -0.014(2)
C19 0.081(3) 0.063(3) 0.036(2) -0.016(2) -0.015(2) -0.006(3)
C20 0.056(2) 0.047(2) 0.0289(19) -0.0050(18) -0.0019(17) -0.003(2)
C21 0.0330(18) 0.0313(19) 0.0302(18) -0.0047(16) -0.0013(14) 0.0005(16)
C22 0.073(3) 0.071(3) 0.028(2) 0.006(2) 0.003(2) -0.006(3)
C23 0.056(3) 0.054(3) 0.048(2) 0.014(2) 0.005(2) -0.010(2)
C24 0.0335(19) 0.034(2) 0.052(2) 0.0037(18) -0.0039(17) -0.0004(17)
C25 0.0276(17) 0.0292(19) 0.0350(19) 0.0015(16) -0.0027(14) -0.0031(15)
C26 0.038(2) 0.047(3) 0.080(3) 0.007(2) -0.008(2) -0.018(2)
C27 0.048(2) 0.054(3) 0.083(3) -0.010(2) -0.024(2) -0.020(2)
C28 0.049(2) 0.046(2) 0.054(2) -0.008(2) -0.0217(19) -0.009(2)
C29 0.041(2) 0.047(2) 0.048(2) -0.0010(19) -0.0089(17) -0.0068(19)
C30 0.045(2) 0.061(3) 0.068(3) 0.001(2) -0.012(2) -0.021(2)
C31 0.062(3) 0.060(3) 0.065(3) 0.011(2) -0.009(2) -0.031(2)
C32 0.055(2) 0.044(2) 0.045(2) 0.0026(19) -0.0103(19) -0.018(2)
C33 0.046(2) 0.033(2) 0.0271(17) -0.0024(16) -0.0036(15) -0.0087(17)
C34 0.081(3) 0.053(3) 0.064(3) 0.024(2) -0.025(2) -0.029(3)
C35 0.082(3) 0.040(2) 0.057(3) 0.017(2) -0.028(2) -0.011(2)
C36 0.056(2) 0.034(2) 0.038(2) -0.0010(17) -0.0168(18) -0.0015(19)
C37 0.0425(19) 0.030(2) 0.0267(18) -0.0049(16) -0.0049(15) -0.0008(16)
C38 0.061(3) 0.046(3) 0.051(2) -0.001(2) -0.024(2) 0.007(2)
C39 0.038(2) 0.057(3) 0.059(3) -0.003(2) -0.0155(19) 0.006(2)
C40 0.034(2) 0.049(2) 0.046(2) -0.0036(19) -0.0028(16) -0.0038(18)
N1 0.0365(15) 0.0330(17) 0.0352(16) -0.0040(13) -0.0093(13) -0.0041(13)
N2 0.0356(15) 0.0306(16) 0.0328(15) -0.0075(13) -0.0043(13) -0.0039(13)
N3 0.0389(16) 0.0338(17) 0.0289(15) -0.0049(13) -0.0015(12) -0.0028(14)
N4 0.0368(16) 0.0333(17) 0.0289(15) -0.0005(13) -0.0041(12) -0.0044(13)

loop_
_atom_type_symbol
_atom_type_description
_atom_type_scat_dispersion_real
_atom_type_scat_dispersion_imag
_atom_type_scat_source
C C 0.0033 0.0016 'International Tables Vol C Tables 4.2.6.8 and 6.1.1.4'
N N 0.0061 0.0033 'International Tables Vol C Tables 4.2.6.8 and 6.1.1.4'
Ni Ni 0.3393 1.1124 'International Tables Vol C Tables 4.2.6.8 and 6.1.1.4'
O O 0.0106 0.0060 'International Tables Vol C Tables 4.2.6.8 and 6.1.1.4'
H H 0.0000 0.0000 'International Tables Vol C Tables 4.2.6.8 and 6.1.1.4'

loop_
_geom_angle_atom_site_label_1
_geom_angle_atom_site_label_2
_geom_angle_atom_site_label_3
_geom_angle
_geom_angle_site_symmetry_1
_geom_angle_site_symmetry_3
O1 Ni1 O2 62.30(8) . .
N1 Ni1 O1 92.08(10) . .
N1 Ni1 O2 93.43(10) . .
N1 Ni1 N3 97.46(11) . .
N1 Ni1 N4 175.66(10) . .
N2 Ni1 O1 95.06(9) . .
N2 Ni1 O2 156.49(10) . .
N2 Ni1 N1 80.44(11) . .
N2 Ni1 N3 107.58(10) . .
N2 Ni1 N4 96.73(11) . .
N3 Ni1 O1 156.57(9) . .
N3 Ni1 O2 95.67(9) . .
N4 Ni1 O1 91.45(10) . .
N4 Ni1 O2 90.45(10) . .
N4 Ni1 N3 80.21(11) . .
C16 O1 Ni1 89.18(18) . .
C16 O2 Ni1 87.93(18) . .
C15 O4 H4 109.5 . .
C14 O7 H7 109.5 . .
C8 O9 C5 114.1(2) . .
O5 C1 O6 123.5(4) . .
O5 C1 C2 115.4(4) . .
O6 C1 C2 121.1(4) . .
C3 C2 C1 126.7(3) . .
C7 C2 C1 114.9(3) . .
C7 C2 C3 118.4(3) . .
C2 C3 C14 129.2(3) . .
C4 C3 C2 117.7(3) . .
C4 C3 C14 113.1(3) . .
C3 C4 H4A 119.0 . .
C5 C4 C3 122.0(3) . .
C5 C4 H4A 119.0 . .
C4 C5 O9 119.0(3) . .
C4 C5 C6 121.4(3) . .
C6 C5 O9 119.6(3) . .
C5 C6 H6 121.2 . .
C5 C6 C7 117.5(3) . .
C7 C6 H6 121.2 . .
C2 C7 C6 122.9(3) . .
C2 C7 H7A 118.5 . .
C6 C7 H7A 118.5 . .
C9 C8 O9 116.5(3) . .
C13 C8 O9 122.6(3) . .
C13 C8 C9 120.8(3) . .
C8 C9 H9 120.2 . .
C8 C9 C10 119.5(3) . .
C10 C9 H9 120.2 . .
C9 C10 C15 121.4(3) . .
C11 C10 C9 119.8(3) . .
C11 C10 C15 118.8(3) . .
C10 C11 H11 119.9 . .
C10 C11 C12 120.1(3) . .
C12 C11 H11 119.9 . .
C11 C12 C13 119.7(3) . .
C11 C12 C16 121.2(3) . .
C13 C12 C16 119.1(3) . .
C8 C13 C12 120.0(3) . .
C8 C13 H13 120.0 . .
C12 C13 H13 120.0 . .
O7 C14 C3 119.9(4) . .
O8 C14 O7 120.5(4) . .
O8 C14 C3 119.6(4) . .
O3 C15 O4 124.7(3) . .
O3 C15 C10 122.3(3) . .
O4 C15 C10 113.0(3) . .
O1 C16 O2 120.6(3) . .
O1 C16 C12 119.8(3) . .
O2 C16 C12 119.6(3) . .
C18 C17 H17 118.7 . .
N2 C17 H17 118.7 . .
N2 C17 C18 122.7(4) . .
C17 C18 H18 120.5 . .
C19 C18 C17 119.1(4) . .
C19 C18 H18 120.5 . .
C18 C19 H19 119.7 . .
C18 C19 C20 120.5(4) . .
C20 C19 H19 119.7 . .
C19 C20 C22 124.6(4) . .
C21 C20 C19 116.4(4) . .
C21 C20 C22 119.0(4) . .
C20 C21 C25 119.6(3) . .
N2 C21 C20 123.4(3) . .
N2 C21 C25 117.0(3) . .
C20 C22 H22 119.3 . .
C23 C22 C20 121.3(4) . .
C23 C22 H22 119.3 . .
C22 C23 H23 119.2 . .
C22 C23 C24 121.5(4) . .
C24 C23 H23 119.2 . .
C25 C24 C23 118.9(3) . .
C25 C24 C26 116.9(3) . .
C26 C24 C23 124.2(4) . .
C24 C25 C21 119.6(3) . .
N1 C25 C21 116.9(3) . .
N1 C25 C24 123.5(3) . .
C24 C26 H26 120.1 . .
C27 C26 C24 119.8(4) . .
C27 C26 H26 120.1 . .
C26 C27 H27 120.2 . .
C26 C27 C28 119.5(4) . .
C28 C27 H27 120.2 . .
C27 C28 H28 118.4 . .
N1 C28 C27 123.1(4) . .
N1 C28 H28 118.4 . .
C30 C29 H29 118.6 . .
N4 C29 H29 118.6 . .
N4 C29 C30 122.9(4) . .
C29 C30 H30 120.5 . .
C31 C30 C29 119.0(4) . .
C31 C30 H30 120.5 . .
C30 C31 H31 120.1 . .
C30 C31 C32 119.9(4) . .
C32 C31 H31 120.1 . .
C31 C32 C34 124.6(4) . .
C33 C32 C31 116.8(4) . .
C33 C32 C34 118.5(4) . .
C32 C33 C37 120.4(3) . .
N4 C33 C32 123.0(3) . .
N4 C33 C37 116.7(3) . .
C32 C34 H34 119.2 . .
C35 C34 C32 121.6(4) . .
C35 C34 H34 119.2 . .
C34 C35 H35 119.3 . .
C34 C35 C36 121.3(4) . .
C36 C35 H35 119.3 . .
C37 C36 C35 118.5(3) . .
C37 C36 C38 116.9(4) . .
C38 C36 C35 124.6(4) . .
C36 C37 C33 119.7(3) . .
N3 C37 C33 117.6(3) . .
N3 C37 C36 122.8(3) . .
C36 C38 H38 120.2 . .
C39 C38 C36 119.5(4) . .
C39 C38 H38 120.2 . .
C38 C39 H39 120.0 . .
C38 C39 C40 120.0(4) . .
C40 C39 H39 120.0 . .
C39 C40 H40 118.6 . .
N3 C40 C39 122.9(4) . .
N3 C40 H40 118.6 . .
C25 N1 Ni1 112.4(2) . .
C28 N1 Ni1 130.3(3) . .
C28 N1 C25 117.1(3) . .
C17 N2 Ni1 128.8(3) . .
C17 N2 C21 117.9(3) . .
C21 N2 Ni1 112.5(2) . .
C37 N3 Ni1 112.2(2) . .
C40 N3 Ni1 129.6(3) . .
C40 N3 C37 117.9(3) . .
C29 N4 Ni1 128.8(3) . .
C29 N4 C33 118.4(3) . .
C33 N4 Ni1 112.8(2) . .

loop_
_geom_bond_atom_site_label_1
_geom_bond_atom_site_label_2
_geom_bond_distance
_geom_bond_site_symmetry_2
Ni1 O1 2.106(2) .
Ni1 O2 2.129(2) .
Ni1 N1 2.071(3) .
Ni1 N2 2.061(3) .
Ni1 N3 2.077(3) .
Ni1 N4 2.073(3) .
O1 C16 1.257(4) .
O2 C16 1.265(4) .
O3 C15 1.204(4) .
O4 H4 0.8200 .
O4 C15 1.292(4) .
O5 C1 1.245(5) .
O6 C1 1.250(5) .
O7 H7 0.8200 .
O7 C14 1.297(5) .
O8 C14 1.209(5) .
O9 C5 1.408(4) .
O9 C8 1.387(4) .
C1 C2 1.528(5) .
C2 C3 1.409(5) .
C2 C7 1.386(5) .
C3 C4 1.397(4) .
C3 C14 1.513(5) .
C4 H4A 0.9300 .
C4 C5 1.358(5) .
C5 C6 1.366(5) .
C6 H6 0.9300 .
C6 C7 1.389(5) .
C7 H7A 0.9300 .
C8 C9 1.380(4) .
C8 C13 1.374(4) .
C9 H9 0.9300 .
C9 C10 1.397(4) .
C10 C11 1.384(4) .
C10 C15 1.495(4) .
C11 H11 0.9300 .
C11 C12 1.388(4) .
C12 C13 1.391(4) .
C12 C16 1.493(4) .
C13 H13 0.9300 .
C17 H17 0.9300 .
C17 C18 1.396(5) .
C17 N2 1.327(4) .
C18 H18 0.9300 .
C18 C19 1.355(6) .
C19 H19 0.9300 .
C19 C20 1.406(5) .
C20 C21 1.397(5) .
C20 C22 1.423(6) .
C21 C25 1.440(5) .
C21 N2 1.357(4) .
C22 H22 0.9300 .
C22 C23 1.341(6) .
C23 H23 0.9300 .
C23 C24 1.419(5) .
C24 C25 1.400(5) .
C24 C26 1.403(5) .
C25 N1 1.355(4) .
C26 H26 0.9300 .
C26 C27 1.351(6) .
C27 H27 0.9300 .
C27 C28 1.391(6) .
C28 H28 0.9300 .
C28 N1 1.332(4) .
C29 H29 0.9300 .
C29 C30 1.397(5) .
C29 N4 1.314(4) .
C30 H30 0.9300 .
C30 C31 1.362(6) .
C31 H31 0.9300 .
C31 C32 1.410(5) .
C32 C33 1.393(5) .
C32 C34 1.427(5) .
C33 C37 1.433(5) .
C33 N4 1.361(4) .
C34 H34 0.9300 .
C34 C35 1.341(6) .
C35 H35 0.9300 .
C35 C36 1.430(5) .
C36 C37 1.403(5) .
C36 C38 1.410(5) .
C37 N3 1.358(4) .
C38 H38 0.9300 .
C38 C39 1.351(6) .
C39 H39 0.9300 .
C39 C40 1.382(5) .
C40 H40 0.9300 .
C40 N3 1.326(4) .

loop_
_geom_torsion_atom_site_label_1
_geom_torsion_atom_site_label_2
_geom_torsion_atom_site_label_3
_geom_torsion_atom_site_label_4
_geom_torsion
_geom_torsion_site_symmetry_1
_geom_torsion_site_symmetry_2
_geom_torsion_site_symmetry_3
_geom_torsion_site_symmetry_4
Ni1 O1 C16 O2 1.1(3) . . . .
Ni1 O1 C16 C12 -178.2(3) . . . .
Ni1 O2 C16 O1 -1.1(3) . . . .
Ni1 O2 C16 C12 178.2(3) . . . .
O1 Ni1 O2 C16 0.63(17) . . . .
O1 Ni1 N1 C25 -87.8(2) . . . .
O1 Ni1 N1 C28 86.7(3) . . . .
O1 Ni1 N2 C17 -86.2(3) . . . .
O1 Ni1 N2 C21 83.5(2) . . . .
O1 Ni1 N3 C37 63.8(3) . . . .
O1 Ni1 N3 C40 -109.3(3) . . . .
O1 Ni1 N4 C29 24.0(3) . . . .
O1 Ni1 N4 C33 -152.1(2) . . . .
O2 Ni1 O1 C16 -0.64(18) . . . .
O2 Ni1 N1 C25 -150.2(2) . . . .
O2 Ni1 N1 C28 24.4(3) . . . .
O2 Ni1 N2 C17 -101.0(4) . . . .
O2 Ni1 N2 C21 68.7(3) . . . .
O2 Ni1 N3 C37 82.8(2) . . . .
O2 Ni1 N3 C40 -90.3(3) . . . .
O2 Ni1 N4 C29 86.3(3) . . . .
O2 Ni1 N4 C33 -89.8(2) . . . .
O5 C1 C2 C3 161.8(3) . . . .
O5 C1 C2 C7 -16.5(5) . . . .
O6 C1 C2 C3 -17.5(6) . . . .
O6 C1 C2 C7 164.2(4) . . . .
O9 C5 C6 C7 -178.1(3) . . . .
O9 C8 C9 C10 179.4(3) . . . .
O9 C8 C13 C12 -179.2(3) . . . .
C1 C2 C3 C4 -175.9(3) . . . .
C1 C2 C3 C14 2.2(6) . . . .
C1 C2 C7 C6 177.3(4) . . . .
C2 C3 C4 C5 -1.4(5) . . . .
C2 C3 C14 O7 11.6(6) . . . .
C2 C3 C14 O8 -169.8(4) . . . .
C3 C2 C7 C6 -1.2(6) . . . .
C3 C4 C5 O9 179.4(3) . . . .
C3 C4 C5 C6 -0.9(5) . . . .
C4 C3 C14 O7 -170.2(4) . . . .
C4 C3 C14 O8 8.4(5) . . . .
C4 C5 C6 C7 2.1(5) . . . .
C5 O9 C8 C9 150.4(3) . . . .
C5 O9 C8 C13 -31.8(4) . . . .
C5 C6 C7 C2 -1.1(6) . . . .
C7 C2 C3 C4 2.4(5) . . . .
C7 C2 C3 C14 -179.5(4) . . . .
C8 O9 C5 C4 -73.0(4) . . . .
C8 O9 C5 C6 107.2(3) . . . .
C8 C9 C10 C11 -0.4(5) . . . .
C8 C9 C10 C15 -178.8(3) . . . .
C9 C8 C13 C12 -1.6(5) . . . .
C9 C10 C11 C12 -0.8(5) . . . .
C9 C10 C15 O3 -179.0(4) . . . .
C9 C10 C15 O4 1.5(5) . . . .
C10 C11 C12 C13 0.8(5) . . . .
C10 C11 C12 C16 -177.8(3) . . . .
C11 C10 C15 O3 2.6(5) . . . .
C11 C10 C15 O4 -176.9(3) . . . .
C11 C12 C13 C8 0.3(5) . . . .
C11 C12 C16 O1 -178.4(3) . . . .
C11 C12 C16 O2 2.3(5) . . . .
C13 C8 C9 C10 1.6(5) . . . .
C13 C12 C16 O1 2.9(4) . . . .
C13 C12 C16 O2 -176.4(3) . . . .
C14 C3 C4 C5 -179.9(3) . . . .
C15 C10 C11 C12 177.6(3) . . . .
C16 C12 C13 C8 179.0(3) . . . .
C17 C18 C19 C20 0.5(6) . . . .
C18 C17 N2 Ni1 168.6(3) . . . .
C18 C17 N2 C21 -0.6(5) . . . .
C18 C19 C20 C21 -1.8(6) . . . .
C18 C19 C20 C22 179.7(4) . . . .
C19 C20 C21 C25 -177.2(3) . . . .
C19 C20 C21 N2 2.1(5) . . . .
C19 C20 C22 C23 177.9(4) . . . .
C20 C21 C25 C24 -1.1(5) . . . .
C20 C21 C25 N1 177.7(3) . . . .
C20 C21 N2 Ni1 -171.8(3) . . . .
C20 C21 N2 C17 -0.9(5) . . . .
C20 C22 C23 C24 -0.7(6) . . . .
C21 C20 C22 C23 -0.5(6) . . . .
C21 C25 N1 Ni1 -5.1(3) . . . .
C21 C25 N1 C28 179.5(3) . . . .
C22 C20 C21 C25 1.4(5) . . . .
C22 C20 C21 N2 -179.4(3) . . . .
C22 C23 C24 C25 0.9(6) . . . .
C22 C23 C24 C26 -179.6(4) . . . .
C23 C24 C25 C21 0.0(5) . . . .
C23 C24 C25 N1 -178.8(3) . . . .
C23 C24 C26 C27 -179.8(4) . . . .
C24 C25 N1 Ni1 173.7(3) . . . .
C24 C25 N1 C28 -1.7(5) . . . .
C24 C26 C27 C28 -1.0(6) . . . .
C25 C21 N2 Ni1 7.4(4) . . . .
C25 C21 N2 C17 178.4(3) . . . .
C25 C24 C26 C27 -0.3(5) . . . .
C26 C24 C25 C21 -179.5(3) . . . .
C26 C24 C25 N1 1.7(5) . . . .
C26 C27 C28 N1 1.0(6) . . . .
C27 C28 N1 Ni1 -174.1(3) . . . .
C27 C28 N1 C25 0.3(5) . . . .
C29 C30 C31 C32 -1.3(6) . . . .
C30 C29 N4 Ni1 -175.5(3) . . . .
C30 C29 N4 C33 0.3(5) . . . .
C30 C31 C32 C33 0.3(6) . . . .
C30 C31 C32 C34 -179.2(4) . . . .
C31 C32 C33 C37 -179.6(3) . . . .
C31 C32 C33 N4 1.0(5) . . . .
C31 C32 C34 C35 -179.7(4) . . . .
C32 C33 C37 C36 -0.3(5) . . . .
C32 C33 C37 N3 179.0(3) . . . .
C32 C33 N4 Ni1 175.1(3) . . . .
C32 C33 N4 C29 -1.4(5) . . . .
C32 C34 C35 C36 -1.0(7) . . . .
C33 C32 C34 C35 0.7(6) . . . .
C33 C37 N3 Ni1 6.5(3) . . . .
C33 C37 N3 C40 -179.4(3) . . . .
C34 C32 C33 C37 0.0(5) . . . .
C34 C32 C33 N4 -179.4(3) . . . .
C34 C35 C36 C37 0.7(6) . . . .
C34 C35 C36 C38 -178.5(4) . . . .
C35 C36 C37 C33 0.0(5) . . . .
C35 C36 C37 N3 -179.3(3) . . . .
C35 C36 C38 C39 179.0(4) . . . .
C36 C37 N3 Ni1 -174.2(2) . . . .
C36 C37 N3 C40 -0.1(5) . . . .
C36 C38 C39 C40 0.6(6) . . . .
C37 C33 N4 Ni1 -4.3(3) . . . .
C37 C33 N4 C29 179.2(3) . . . .
C37 C36 C38 C39 -0.2(5) . . . .
C38 C36 C37 C33 179.2(3) . . . .
C38 C36 C37 N3 -0.1(5) . . . .
C38 C39 C40 N3 -0.8(6) . . . .
C39 C40 N3 Ni1 173.4(3) . . . .
C39 C40 N3 C37 0.6(5) . . . .
N1 Ni1 O1 C16 -93.43(19) . . . .
N1 Ni1 O2 C16 91.18(19) . . . .
N1 Ni1 N2 C17 -177.4(3) . . . .
N1 Ni1 N2 C21 -7.7(2) . . . .
N1 Ni1 N3 C37 177.0(2) . . . .
N1 Ni1 N3 C40 3.9(3) . . . .
N1 Ni1 N4 C29 -120.4(13) . . . .
N1 Ni1 N4 C33 63.6(14) . . . .
N2 Ni1 O1 C16 -174.01(19) . . . .
N2 Ni1 O2 C16 17.4(3) . . . .
N2 Ni1 N1 C25 6.9(2) . . . .
N2 Ni1 N1 C28 -178.5(3) . . . .
N2 Ni1 N3 C37 -100.7(2) . . . .
N2 Ni1 N3 C40 86.2(3) . . . .
N2 Ni1 N4 C29 -71.3(3) . . . .
N2 Ni1 N4 C33 112.6(2) . . . .
N2 C17 C18 C19 0.8(6) . . . .
N2 C21 C25 C24 179.6(3) . . . .
N2 C21 C25 N1 -1.5(4) . . . .
N3 Ni1 O1 C16 20.8(3) . . . .
N3 Ni1 O2 C16 -170.97(19) . . . .
N3 Ni1 N1 C25 113.6(2) . . . .
N3 Ni1 N1 C28 -71.8(3) . . . .
N3 Ni1 N2 C17 87.7(3) . . . .
N3 Ni1 N2 C21 -102.6(2) . . . .
N3 Ni1 N4 C29 -178.1(3) . . . .
N3 Ni1 N4 C33 5.9(2) . . . .
N4 Ni1 O1 C16 89.10(19) . . . .
N4 Ni1 O2 C16 -90.8(2) . . . .
N4 Ni1 N1 C25 56.5(14) . . . .
N4 Ni1 N1 C28 -128.9(13) . . . .
N4 Ni1 N2 C17 5.9(3) . . . .
N4 Ni1 N2 C21 175.6(2) . . . .
N4 Ni1 N3 C37 -6.7(2) . . . .
N4 Ni1 N3 C40 -179.8(3) . . . .
N4 C29 C30 C31 1.0(6) . . . .
N4 C33 C37 C36 179.1(3) . . . .
N4 C33 C37 N3 -1.6(4) . . . .
